data_7115373
loop_
_publ_author_name
'Friedrich Angersbach-Bludau'
'Christopher Schulz'
'Julia Schoffel'
'Peter Burger'

_publ_section_title
;
 Syntheses and electronic structures of mu-nitrido bridged pyridine,
 diimine iridium complexes
;
_journal_name_full Chem.Commun.
_journal_page_first 8735
_journal_paper_doi 10.1039/C4cc03624G
_journal_volume 50
_journal_year 2014
_chemical_formula_sum 'C58 H62 F3 Ir2 N9 O3 S'
_chemical_formula_weight 1406.63
_chemical_name_systematic
; 
 ? 
;
_space_group_IT_number 14
_symmetry_space_group_name_Hall '-P 2ybc'
_symmetry_space_group_name_H-M 'P 1 21/c 1'
_atom_sites_solution_hydrogens geom
_atom_sites_solution_primary direct
_atom_sites_solution_secondary difmap
_audit_creation_method SHELXL-97
_cell_angle_alpha 90.00
_cell_angle_beta 97.103(3)
_cell_angle_gamma 90.00
_cell_formula_units_Z 4
_cell_length_a 18.049(3)
_cell_length_b 15.450(3)
_cell_length_c 20.890(4)
_cell_measurement_temperature 293(2)
_cell_volume 5780.6(18)
_computing_structure_refinement 'SHELXL-97 (Sheldrick, 1997)'
_computing_structure_solution 'SHELXS-97 (Sheldrick, 1990)'
_diffrn_ambient_temperature 293(2)
_diffrn_measured_fraction_theta_full 0.999
_diffrn_measured_fraction_theta_max 0.999
_diffrn_radiation_monochromator graphite
_diffrn_radiation_source 'fine-focus sealed tube'
_diffrn_radiation_type MoK\a
_diffrn_radiation_wavelength 0.71073
_diffrn_reflns_av_R_equivalents 0.1442
_diffrn_reflns_av_sigmaI/netI 0.1350
_diffrn_reflns_limit_h_max 22
_diffrn_reflns_limit_h_min -22
_diffrn_reflns_limit_k_max 19
_diffrn_reflns_limit_k_min -18
_diffrn_reflns_limit_l_max 25
_diffrn_reflns_limit_l_min -25
_diffrn_reflns_number 61202
_diffrn_reflns_theta_full 26.00
_diffrn_reflns_theta_max 26.00
_diffrn_reflns_theta_min 2.15
_exptl_absorpt_coefficient_mu 4.696
_exptl_crystal_density_diffrn 1.616
_exptl_crystal_density_method 'not measured'
_exptl_crystal_F_000 2776
_refine_diff_density_max 1.340
_refine_diff_density_min -1.641
_refine_diff_density_rms 0.160
_refine_ls_extinction_method none
_refine_ls_goodness_of_fit_ref 0.877
_refine_ls_hydrogen_treatment mixed
_refine_ls_matrix_type full
_refine_ls_number_parameters 696
_refine_ls_number_reflns 11346
_refine_ls_number_restraints 0
_refine_ls_restrained_S_all 0.877
_refine_ls_R_factor_all 0.1024
_refine_ls_R_factor_gt 0.0521
_refine_ls_shift/su_max 0.001
_refine_ls_shift/su_mean 0.000
_refine_ls_structure_factor_coef Fsqd
_refine_ls_weighting_details 'calc w=1/[\s^2^(Fo^2^)+(0.0255P)^2^+0.0000P] where P=(Fo^2^+2Fc^2^)/3'
_refine_ls_weighting_scheme calc
_refine_ls_wR_factor_gt 0.0850
_refine_ls_wR_factor_ref 0.0959
_reflns_number_gt 6968
_reflns_number_total 11346
_reflns_threshold_expression >2sigma(I)
_cod_data_source_file c4cc03624g2.cif
_cod_data_source_block p21c
_cod_original_cell_volume 5780.6(19)
_cod_database_code 7115373

loop_
_symmetry_equiv_pos_as_xyz
'x, y, z'
'-x, y+1/2, -z+1/2'
'-x, -y, -z'
'x, -y-1/2, z-1/2'

loop_
_atom_site_label
_atom_site_type_symbol
_atom_site_fract_x
_atom_site_fract_y
_atom_site_fract_z
_atom_site_U_iso_or_equiv
_atom_site_adp_type
_atom_site_occupancy
_atom_site_symmetry_multiplicity
_atom_site_calc_flag
_atom_site_refinement_flags
Ir1 Ir 0.32662(2) 0.06702(2) 0.159627(18) 0.03197(11) Uani 1 1 d .
Ir2 Ir 0.01016(2) 0.20430(2) 0.160557(16) 0.02279(9) Uani 1 1 d .
N1 N 0.3609(4) 0.1454(4) 0.2317(3) 0.0299(18) Uani 1 1 d .
N2 N 0.4244(4) 0.0289(4) 0.1798(3) 0.0314(19) Uani 1 1 d .
N3 N 0.3308(4) -0.0251(5) 0.0934(3) 0.0354(19) Uani 1 1 d .
N4 N 0.2229(5) 0.1055(5) 0.1419(4) 0.045(2) Uani 1 1 d .
N5 N 0.1688(5) 0.1370(5) 0.1611(4) 0.0346(19) Uani 1 1 d .
N6 N 0.1151(5) 0.1673(5) 0.1788(3) 0.035(2) Uani 1 1 d .
N7 N 0.0151(4) 0.2720(4) 0.0801(3) 0.0231(17) Uani 1 1 d .
N8 N -0.0896(4) 0.2371(4) 0.1414(3) 0.0237(17) Uani 1 1 d .
N9 N -0.0339(4) 0.1472(4) 0.2332(3) 0.0230(17) Uani 1 1 d .
F1 F -0.3254(4) 0.0169(4) 0.4870(3) 0.087(2) Uani 1 1 d .
F2 F -0.3606(3) 0.1468(4) 0.4891(3) 0.0663(18) Uani 1 1 d .
F3 F -0.4247(4) 0.0566(4) 0.4264(3) 0.074(2) Uani 1 1 d .
O1 O -0.2985(4) 0.0281(5) 0.3506(3) 0.058(2) Uani 1 1 d .
O2 O -0.2286(4) 0.1283(5) 0.4201(3) 0.056(2) Uani 1 1 d .
O3 O -0.3398(4) 0.1749(4) 0.3529(3) 0.0525(19) Uani 1 1 d .
S1 S -0.29926(14) 0.10628(16) 0.38615(12) 0.0349(6) Uani 1 1 d .
C1 C 0.3140(5) 0.2119(6) 0.2562(4) 0.031(2) Uani 1 1 d .
C2 C 0.2748(5) 0.1909(6) 0.3079(5) 0.038(2) Uani 1 1 d .
C3 C 0.2838(6) 0.1057(6) 0.3418(5) 0.058(3) Uani 1 1 d .
H3A H 0.2458 0.0995 0.3699 0.088 Uiso 1 1 calc R
H3B H 0.3321 0.1030 0.3668 0.088 Uiso 1 1 calc R
H3C H 0.2792 0.0597 0.3106 0.088 Uiso 1 1 calc R
C4 C 0.2250(6) 0.2523(7) 0.3245(5) 0.047(3) Uani 1 1 d .
H4 H 0.1981 0.2410 0.3587 0.057 Uiso 1 1 calc R
C5 C 0.2139(5) 0.3304(7) 0.2917(5) 0.044(3) Uani 1 1 d .
H5 H 0.1793 0.3702 0.3032 0.053 Uiso 1 1 calc R
C6 C 0.2549(5) 0.3478(6) 0.2418(5) 0.040(3) Uani 1 1 d .
H6 H 0.2476 0.4004 0.2202 0.048 Uiso 1 1 calc R
C7 C 0.3069(5) 0.2896(6) 0.2224(4) 0.033(2) Uani 1 1 d .
C8 C 0.3524(5) 0.3058(6) 0.1700(5) 0.048(3) Uani 1 1 d .
H8A H 0.3438 0.3638 0.1542 0.072 Uiso 1 1 calc R
H8B H 0.3389 0.2655 0.1356 0.072 Uiso 1 1 calc R
H8C H 0.4043 0.2988 0.1859 0.072 Uiso 1 1 calc R
C9 C 0.4302(6) 0.1342(6) 0.2592(4) 0.036(2) Uani 1 1 d .
C10 C 0.4688(5) 0.1877(6) 0.3126(4) 0.046(3) Uani 1 1 d .
H10A H 0.4410 0.1858 0.3489 0.069 Uiso 1 1 calc R
H10B H 0.4722 0.2464 0.2983 0.069 Uiso 1 1 calc R
H10C H 0.5181 0.1652 0.3250 0.069 Uiso 1 1 calc R
C11 C 0.4714(5) 0.0663(6) 0.2292(4) 0.035(2) Uani 1 1 d .
C12 C 0.5422(6) 0.0365(6) 0.2466(5) 0.045(3) Uani 1 1 d .
H12 H 0.5724 0.0607 0.2814 0.054 Uiso 1 1 calc R
C13 C 0.5681(6) -0.0301(6) 0.2117(5) 0.047(3) Uani 1 1 d .
H13 H 0.6169 -0.0493 0.2219 0.057 Uiso 1 1 calc R
C14 C 0.5229(5) -0.0687(6) 0.1619(5) 0.044(3) Uani 1 1 d .
H14 H 0.5409 -0.1142 0.1392 0.053 Uiso 1 1 calc R
C15 C 0.4501(5) -0.0394(6) 0.1455(5) 0.038(2) Uani 1 1 d .
C16 C 0.3934(5) -0.0680(7) 0.0963(5) 0.042(3) Uani 1 1 d .
C17 C 0.4071(6) -0.1442(7) 0.0539(5) 0.063(3) Uani 1 1 d .
H17A H 0.3971 -0.1275 0.0094 0.094 Uiso 1 1 calc R
H17B H 0.3748 -0.1911 0.0623 0.094 Uiso 1 1 calc R
H17C H 0.4582 -0.1624 0.0631 0.094 Uiso 1 1 calc R
C18 C 0.2696(6) -0.0425(6) 0.0421(6) 0.044(3) Uani 1 1 d .
C19 C 0.2723(8) -0.0056(9) -0.0162(6) 0.074(4) Uani 1 1 d .
C20 C 0.3362(9) 0.0531(9) -0.0313(6) 0.104(5) Uani 1 1 d .
H20A H 0.3228 0.0807 -0.0723 0.155 Uiso 1 1 calc R
H20B H 0.3804 0.0190 -0.0328 0.155 Uiso 1 1 calc R
H20C H 0.3455 0.0963 0.0017 0.155 Uiso 1 1 calc R
C21 C 0.2118(9) -0.0173(8) -0.0632(6) 0.081(5) Uani 1 1 d .
H21 H 0.2114 0.0084 -0.1035 0.098 Uiso 1 1 calc R
C22 C 0.1514(10) -0.0681(10) -0.0496(9) 0.113(8) Uani 1 1 d .
H22 H 0.1112 -0.0766 -0.0815 0.135 Uiso 1 1 calc R
C23 C 0.1503(8) -0.1063(8) 0.0113(9) 0.104(6) Uani 1 1 d .
H23 H 0.1094 -0.1390 0.0200 0.125 Uiso 1 1 calc R
C24 C 0.2112(7) -0.0950(7) 0.0587(7) 0.060(4) Uani 1 1 d .
C25 C 0.2114(6) -0.1347(7) 0.1246(7) 0.086(5) Uani 1 1 d .
H25A H 0.2248 -0.0914 0.1570 0.129 Uiso 1 1 calc R
H25B H 0.2471 -0.1811 0.1298 0.129 Uiso 1 1 calc R
H25C H 0.1626 -0.1568 0.1290 0.129 Uiso 1 1 calc R
C26 C 0.0845(5) 0.2837(5) 0.0525(4) 0.027(2) Uani 1 1 d .
C27 C 0.1256(5) 0.3589(5) 0.0670(4) 0.025(2) Uani 1 1 d .
C28 C 0.0976(5) 0.4302(6) 0.1080(4) 0.041(3) Uani 1 1 d .
H28A H 0.1345 0.4750 0.1148 0.062 Uiso 1 1 calc R
H28B H 0.0884 0.4067 0.1488 0.062 Uiso 1 1 calc R
H28C H 0.0521 0.4538 0.0862 0.062 Uiso 1 1 calc R
C29 C 0.1946(5) 0.3668(6) 0.0461(4) 0.034(2) Uani 1 1 d .
H29 H 0.2224 0.4171 0.0545 0.040 Uiso 1 1 calc R
C30 C 0.2223(6) 0.3001(7) 0.0126(4) 0.047(3) Uani 1 1 d .
H30 H 0.2697 0.3054 -0.0002 0.056 Uiso 1 1 calc R
C31 C 0.1814(5) 0.2244(6) -0.0027(4) 0.040(3) Uani 1 1 d .
H31 H 0.2004 0.1803 -0.0263 0.048 Uiso 1 1 calc R
C32 C 0.1116(5) 0.2170(5) 0.0182(4) 0.028(2) Uani 1 1 d .
C33 C 0.0661(6) 0.1349(5) 0.0057(4) 0.045(3) Uani 1 1 d .
H33A H 0.0897 0.0978 -0.0225 0.067 Uiso 1 1 calc R
H33B H 0.0167 0.1494 -0.0140 0.067 Uiso 1 1 calc R
H33C H 0.0629 0.1056 0.0458 0.067 Uiso 1 1 calc R
C34 C -0.0490(5) 0.3038(5) 0.0526(4) 0.0230(19) Uani 1 1 d .
C35 C -0.0594(5) 0.3563(5) -0.0082(4) 0.032(2) Uani 1 1 d .
H35A H -0.0126 0.3608 -0.0254 0.048 Uiso 1 1 calc R
H35B H -0.0768 0.4131 0.0011 0.048 Uiso 1 1 calc R
H35C H -0.0954 0.3285 -0.0392 0.048 Uiso 1 1 calc R
C36 C -0.1117(5) 0.2838(5) 0.0882(4) 0.023(2) Uani 1 1 d .
C37 C -0.1859(5) 0.3058(5) 0.0704(4) 0.029(2) Uani 1 1 d .
H37 H -0.2004 0.3369 0.0328 0.035 Uiso 1 1 calc R
C38 C -0.2385(5) 0.2799(6) 0.1106(4) 0.036(2) Uani 1 1 d .
H38 H -0.2886 0.2944 0.1006 0.043 Uiso 1 1 calc R
C39 C -0.2147(5) 0.2323(6) 0.1656(4) 0.035(2) Uani 1 1 d .
H39 H -0.2489 0.2151 0.1929 0.042 Uiso 1 1 calc R
C40 C -0.1417(5) 0.2109(5) 0.1796(4) 0.029(2) Uani 1 1 d .
C41 C -0.1053(5) 0.1576(5) 0.2334(4) 0.032(2) Uani 1 1 d .
C42 C -0.1492(5) 0.1203(6) 0.2832(4) 0.046(3) Uani 1 1 d .
H42A H -0.1177 0.0829 0.3114 0.068 Uiso 1 1 calc R
H42B H -0.1905 0.0876 0.2622 0.068 Uiso 1 1 calc R
H42C H -0.1675 0.1663 0.3078 0.068 Uiso 1 1 calc R
C43 C 0.0100(5) 0.0989(5) 0.2833(4) 0.027(2) Uani 1 1 d .
C44 C 0.0279(5) 0.0122(6) 0.2714(4) 0.038(2) Uani 1 1 d .
C45 C -0.0013(6) -0.0321(5) 0.2083(4) 0.045(3) Uani 1 1 d .
H45A H 0.0190 -0.0895 0.2079 0.068 Uiso 1 1 calc R
H45B H 0.0134 0.0004 0.1729 0.068 Uiso 1 1 calc R
H45C H -0.0548 -0.0353 0.2045 0.068 Uiso 1 1 calc R
C46 C 0.0784(5) -0.0297(6) 0.3176(5) 0.040(3) Uani 1 1 d .
H46 H 0.0935 -0.0860 0.3102 0.048 Uiso 1 1 calc R
C47 C 0.1057(5) 0.0115(6) 0.3736(5) 0.038(3) Uani 1 1 d .
H47 H 0.1372 -0.0181 0.4048 0.046 Uiso 1 1 calc R
C48 C 0.0871(5) 0.0959(6) 0.3843(4) 0.036(2) Uani 1 1 d .
H48 H 0.1065 0.1232 0.4223 0.043 Uiso 1 1 calc R
C49 C 0.0403(5) 0.1401(6) 0.3394(4) 0.032(2) Uani 1 1 d .
C50 C 0.0189(5) 0.2365(5) 0.3471(4) 0.039(3) Uani 1 1 d .
H50A H 0.0318 0.2690 0.3109 0.059 Uiso 1 1 calc R
H50B H 0.0456 0.2591 0.3861 0.059 Uiso 1 1 calc R
H50C H -0.0338 0.2409 0.3490 0.059 Uiso 1 1 calc R
C51 C -0.3557(6) 0.0797(7) 0.4487(5) 0.041(3) Uani 1 1 d .
C60 C -0.3862(9) 0.3230(15) 0.2155(8) 0.100(6) Uani 1 1 d .
H60 H -0.3585 0.3262 0.2560 0.120 Uiso 1 1 calc R
C61 C -0.4117(10) 0.2447(12) 0.1878(11) 0.104(7) Uani 1 1 d .
H61 H -0.3965 0.1942 0.2099 0.125 Uiso 1 1 calc R
C62 C -0.4561(10) 0.2365(11) 0.1323(11) 0.114(8) Uani 1 1 d .
H62 H -0.4725 0.1825 0.1169 0.137 Uiso 1 1 calc R
C63 C -0.4765(8) 0.3104(16) 0.0988(8) 0.091(5) Uani 1 1 d .
C64 C -0.5313(10) 0.2994(15) 0.0392(9) 0.194(10) Uani 1 1 d .
H64A H -0.5419 0.2390 0.0323 0.291 Uiso 1 1 calc R
H64B H -0.5103 0.3225 0.0027 0.291 Uiso 1 1 calc R
H64C H -0.5766 0.3297 0.0444 0.291 Uiso 1 1 calc R
C65 C -0.4541(12) 0.3879(13) 0.1234(10) 0.102(6) Uani 1 1 d .
H65 H -0.4714 0.4387 0.1029 0.123 Uiso 1 1 calc R
C66 C -0.4041(11) 0.3910(12) 0.1806(13) 0.119(7) Uani 1 1 d .
H66 H -0.3830 0.4439 0.1939 0.142 Uiso 1 1 calc R

loop_
_atom_site_aniso_label
_atom_site_aniso_U_11
_atom_site_aniso_U_22
_atom_site_aniso_U_33
_atom_site_aniso_U_23
_atom_site_aniso_U_13
_atom_site_aniso_U_12
Ir1 0.0249(2) 0.0298(2) 0.0415(2) -0.00457(18) 0.00529(17) 0.00426(19)
Ir2 0.0227(2) 0.02299(18) 0.02370(18) 0.00371(17) 0.00686(14) 0.00243(17)
N1 0.033(5) 0.026(4) 0.033(4) 0.004(3) 0.010(4) 0.004(4)
N2 0.032(5) 0.027(4) 0.034(5) -0.010(4) 0.002(4) -0.005(4)
N3 0.020(5) 0.039(5) 0.046(5) 0.001(4) 0.002(4) 0.005(4)
N4 0.038(6) 0.046(6) 0.048(6) -0.014(4) -0.002(4) -0.001(5)
N5 0.045(6) 0.027(5) 0.029(5) 0.005(4) -0.004(4) -0.004(4)
N6 0.044(6) 0.036(5) 0.026(4) 0.002(4) 0.007(4) 0.008(4)
N7 0.019(4) 0.013(4) 0.039(4) -0.011(3) 0.008(3) 0.001(3)
N8 0.037(5) 0.016(4) 0.017(4) -0.006(3) 0.000(3) -0.009(3)
N9 0.022(4) 0.022(4) 0.025(4) -0.009(3) 0.002(3) 0.005(3)
F1 0.101(6) 0.086(5) 0.087(5) 0.043(4) 0.058(4) 0.045(4)
F2 0.063(5) 0.078(5) 0.063(4) -0.017(4) 0.028(3) -0.001(4)
F3 0.051(4) 0.090(5) 0.083(5) 0.002(4) 0.013(4) -0.025(4)
O1 0.043(5) 0.073(5) 0.055(5) -0.020(4) -0.007(4) -0.002(4)
O2 0.037(5) 0.101(6) 0.032(4) -0.017(4) 0.008(3) -0.010(4)
O3 0.057(5) 0.052(4) 0.050(4) 0.007(4) 0.012(4) 0.006(4)
S1 0.0291(15) 0.0389(15) 0.0375(15) -0.0041(12) 0.0073(12) 0.0003(12)
C1 0.028(6) 0.034(5) 0.032(5) -0.010(5) 0.008(4) 0.002(5)
C2 0.027(6) 0.032(6) 0.057(7) 0.000(5) 0.012(5) 0.002(5)
C3 0.066(9) 0.044(7) 0.074(8) 0.020(6) 0.042(7) -0.001(6)
C4 0.045(7) 0.052(7) 0.049(7) -0.014(6) 0.022(5) -0.009(6)
C5 0.033(7) 0.046(6) 0.056(7) -0.022(6) 0.018(5) 0.000(5)
C6 0.037(7) 0.031(6) 0.051(7) -0.007(5) 0.007(5) 0.003(5)
C7 0.024(6) 0.040(6) 0.032(5) -0.007(5) -0.005(4) 0.002(5)
C8 0.033(6) 0.045 0.065(7) 0.031(5) -0.002(5) 0.005
C9 0.039(7) 0.029(5) 0.039(6) 0.008(5) 0.007(5) 0.008(5)
C10 0.043(7) 0.044(7) 0.048(6) -0.007(5) -0.005(5) 0.004(5)
C11 0.026(6) 0.035(5) 0.046(6) 0.010(5) 0.012(5) 0.007(5)
C12 0.042(7) 0.039(6) 0.052(7) -0.003(5) -0.002(5) -0.001(5)
C13 0.040(7) 0.043(7) 0.057(7) 0.017(6) -0.001(6) 0.009(6)
C14 0.031(6) 0.040(6) 0.065(7) 0.009(6) 0.019(5) 0.014(5)
C15 0.035(6) 0.032(6) 0.047(6) 0.013(5) 0.011(5) 0.010(5)
C16 0.031(6) 0.046(6) 0.052(7) -0.002(5) 0.015(5) -0.005(6)
C17 0.056(8) 0.057(7) 0.076(8) -0.035(7) 0.011(6) 0.006(6)
C18 0.036(7) 0.031(6) 0.064(8) -0.025(6) 0.002(6) 0.008(5)
C19 0.093(12) 0.076(10) 0.050(8) -0.038(8) -0.002(8) 0.036(9)
C20 0.127(15) 0.107(12) 0.083(11) 0.032(9) 0.037(10) 0.025(11)
C21 0.114(13) 0.054(9) 0.070(9) -0.042(8) -0.014(10) 0.040(9)
C22 0.102(14) 0.058(11) 0.153(17) -0.078(11) -0.083(14) 0.053(10)
C23 0.064(11) 0.044(9) 0.191(18) -0.068(11) -0.032(12) 0.026(8)
C24 0.043(8) 0.031(7) 0.099(10) -0.032(7) -0.009(8) 0.011(6)
C25 0.040(8) 0.049(8) 0.171(15) -0.020(9) 0.024(9) -0.012(6)
C26 0.027(5) 0.027(5) 0.029(5) -0.001(4) 0.012(4) 0.004(4)
C27 0.026(6) 0.030(5) 0.021(5) 0.004(4) 0.014(4) 0.001(4)
C28 0.044(7) 0.038(6) 0.044(6) -0.012(5) 0.014(5) -0.012(5)
C29 0.028(6) 0.048(6) 0.027(5) 0.002(5) 0.009(4) -0.010(5)
C30 0.041(7) 0.069(8) 0.035(6) 0.009(6) 0.024(5) 0.002(6)
C31 0.038(7) 0.051(7) 0.035(6) 0.004(5) 0.020(5) 0.012(6)
C32 0.026(5) 0.031(5) 0.027(5) 0.005(4) 0.002(4) 0.007(4)
C33 0.072(8) 0.020(5) 0.046(6) -0.009(5) 0.023(6) -0.002(5)
C34 0.026(5) 0.026(5) 0.018(4) -0.004(4) 0.005(4) 0.005(4)
C35 0.027(6) 0.041(6) 0.030(5) 0.002(4) 0.010(4) 0.002(5)
C36 0.034(6) 0.017(5) 0.019(4) -0.005(4) 0.008(4) -0.004(4)
C37 0.032(6) 0.028(5) 0.028(5) 0.000(4) 0.006(4) -0.004(5)
C38 0.022(6) 0.039(6) 0.047(6) 0.010(5) 0.007(5) 0.003(5)
C39 0.019(6) 0.050(6) 0.039(6) 0.003(5) 0.012(4) 0.004(5)
C40 0.037(6) 0.020(5) 0.030(5) 0.002(4) 0.004(4) 0.001(5)
C41 0.042(7) 0.021(5) 0.037(6) 0.005(4) 0.019(5) 0.003(5)
C42 0.025(6) 0.062(7) 0.053(7) 0.022(6) 0.020(5) 0.004(5)
C43 0.027(6) 0.015(5) 0.038(6) 0.009(4) 0.007(4) 0.004(4)
C44 0.042(7) 0.031(6) 0.043(6) -0.004(5) 0.012(5) 0.000(5)
C45 0.066(8) 0.023(5) 0.041(6) -0.006(5) -0.017(5) -0.003(5)
C46 0.048(7) 0.029(5) 0.048(7) 0.013(5) 0.018(5) 0.012(5)
C47 0.040(7) 0.034(6) 0.041(6) 0.028(5) 0.010(5) 0.005(5)
C48 0.029(6) 0.046(6) 0.035(6) 0.016(5) 0.015(5) -0.004(5)
C49 0.031(6) 0.031(5) 0.037(6) 0.007(5) 0.016(5) 0.021(5)
C50 0.073(8) 0.019(5) 0.025(5) -0.009(4) 0.005(5) 0.009(5)
C51 0.040(7) 0.041(6) 0.038(6) 0.005(5) -0.005(5) 0.010(6)
C60 0.097(13) 0.106(14) 0.113(14) 0.005(13) 0.074(11) 0.008(13)
C61 0.058(12) 0.096(15) 0.17(2) 0.052(14) 0.068(11) 0.049(11)
C62 0.071(13) 0.098(13) 0.19(2) 0.076(15) 0.086(13) 0.037(11)
C63 0.048(10) 0.142(17) 0.091(12) -0.010(13) 0.037(8) 0.018(11)
C64 0.088(15) 0.37(3) 0.132(17) -0.001(19) 0.071(13) 0.030(18)
C65 0.103(16) 0.105(16) 0.114(16) 0.029(13) 0.071(12) 0.056(13)
C66 0.101(16) 0.064(12) 0.21(2) -0.048(14) 0.085(16) -0.018(11)

loop_
_atom_type_symbol
_atom_type_description
_atom_type_scat_dispersion_real
_atom_type_scat_dispersion_imag
_atom_type_scat_source
C C 0.0033 0.0016 'International Tables Vol C Tables 4.2.6.8 and 6.1.1.4'
H H 0.0000 0.0000 'International Tables Vol C Tables 4.2.6.8 and 6.1.1.4'
N N 0.0061 0.0033 'International Tables Vol C Tables 4.2.6.8 and 6.1.1.4'
Ir Ir -1.4442 7.9887 'International Tables Vol C Tables 4.2.6.8 and 6.1.1.4'
S S 0.1246 0.1234 'International Tables Vol C Tables 4.2.6.8 and 6.1.1.4'
O O 0.0106 0.0060 'International Tables Vol C Tables 4.2.6.8 and 6.1.1.4'
F F 0.0171 0.0103 'International Tables Vol C Tables 4.2.6.8 and 6.1.1.4'

loop_
_geom_angle_atom_site_label_1
_geom_angle_atom_site_label_2
_geom_angle_atom_site_label_3
_geom_angle
N2 Ir1 N4 177.6(3)
N2 Ir1 N1 79.7(3)
N4 Ir1 N1 99.2(3)
N2 Ir1 N3 79.3(3)
N4 Ir1 N3 101.7(3)
N1 Ir1 N3 159.0(3)
N8 Ir2 N6 178.4(3)
N8 Ir2 N7 79.6(3)
N6 Ir2 N7 100.0(3)
N8 Ir2 N9 79.6(3)
N6 Ir2 N9 100.8(3)
N7 Ir2 N9 159.1(3)
C9 N1 C1 119.9(7)
C9 N1 Ir1 116.2(6)
C1 N1 Ir1 123.9(6)
C11 N2 C15 119.4(8)
C11 N2 Ir1 121.1(6)
C15 N2 Ir1 119.5(6)
C16 N3 C18 120.6(8)
C16 N3 Ir1 116.0(6)
C18 N3 Ir1 123.3(6)
N5 N4 Ir1 149.0(7)
N6 N5 N4 178.7(10)
N5 N6 Ir2 149.8(7)
C34 N7 C26 122.1(7)
C34 N7 Ir2 115.7(6)
C26 N7 Ir2 122.1(5)
C36 N8 C40 119.2(8)
C36 N8 Ir2 120.2(6)
C40 N8 Ir2 120.5(6)
C41 N9 C43 121.3(7)
C41 N9 Ir2 115.8(6)
C43 N9 Ir2 122.9(5)
O1 S1 O3 114.7(4)
O1 S1 O2 113.5(4)
O3 S1 O2 116.2(4)
O1 S1 C51 103.2(5)
O3 S1 C51 102.8(4)
O2 S1 C51 104.2(4)
C7 C1 C2 124.6(9)
C7 C1 N1 116.7(8)
C2 C1 N1 118.4(8)
C4 C2 C1 116.2(9)
C4 C2 C3 121.4(9)
C1 C2 C3 122.3(9)
C2 C3 H3A 109.5
C2 C3 H3B 109.5
H3A C3 H3B 109.5
C2 C3 H3C 109.5
H3A C3 H3C 109.5
H3B C3 H3C 109.5
C2 C4 C5 122.1(9)
C2 C4 H4 119.0
C5 C4 H4 119.0
C6 C5 C4 119.0(9)
C6 C5 H5 120.5
C4 C5 H5 120.5
C5 C6 C7 122.4(9)
C5 C6 H6 118.8
C7 C6 H6 118.8
C1 C7 C6 115.6(9)
C1 C7 C8 120.1(8)
C6 C7 C8 124.3(9)
C7 C8 H8A 109.5
C7 C8 H8B 109.5
H8A C8 H8B 109.5
C7 C8 H8C 109.5
H8A C8 H8C 109.5
H8B C8 H8C 109.5
N1 C9 C11 114.2(8)
N1 C9 C10 125.5(8)
C11 C9 C10 120.1(9)
C9 C10 H10A 109.5
C9 C10 H10B 109.5
H10A C10 H10B 109.5
C9 C10 H10C 109.5
H10A C10 H10C 109.5
H10B C10 H10C 109.5
C12 C11 N2 121.9(9)
C12 C11 C9 129.2(9)
N2 C11 C9 108.8(8)
C11 C12 C13 118.6(10)
C11 C12 H12 120.7
C13 C12 H12 120.7
C14 C13 C12 121.1(10)
C14 C13 H13 119.5
C12 C13 H13 119.5
C13 C14 C15 120.0(10)
C13 C14 H14 120.0
C15 C14 H14 120.0
N2 C15 C14 119.1(9)
N2 C15 C16 110.6(8)
C14 C15 C16 130.3(10)
N3 C16 C15 114.5(9)
N3 C16 C17 124.9(9)
C15 C16 C17 120.6(9)
C16 C17 H17A 109.5
C16 C17 H17B 109.5
H17A C17 H17B 109.5
C16 C17 H17C 109.5
H17A C17 H17C 109.5
H17B C17 H17C 109.5
C19 C18 C24 125.3(12)
C19 C18 N3 118.3(11)
C24 C18 N3 116.4(10)
C18 C19 C21 118.0(15)
C18 C19 C20 123.3(12)
C21 C19 C20 118.6(14)
C19 C20 H20A 109.5
C19 C20 H20B 109.5
H20A C20 H20B 109.5
C19 C20 H20C 109.5
H20A C20 H20C 109.5
H20B C20 H20C 109.5
C19 C21 C22 119.7(15)
C19 C21 H21 120.2
C22 C21 H21 120.2
C21 C22 C23 121.1(14)
C21 C22 H22 119.5
C23 C22 H22 119.5
C24 C23 C22 119.5(16)
C24 C23 H23 120.3
C22 C23 H23 120.3
C23 C24 C18 116.4(14)
C23 C24 C25 120.7(14)
C18 C24 C25 122.8(11)
C24 C25 H25A 109.5
C24 C25 H25B 109.5
H25A C25 H25B 109.5
C24 C25 H25C 109.5
H25A C25 H25C 109.5
H25B C25 H25C 109.5
C32 C26 C27 121.6(8)
C32 C26 N7 119.5(8)
C27 C26 N7 118.6(7)
C29 C27 C26 118.9(8)
C29 C27 C28 119.5(8)
C26 C27 C28 121.5(8)
C27 C28 H28A 109.5
C27 C28 H28B 109.5
H28A C28 H28B 109.5
C27 C28 H28C 109.5
H28A C28 H28C 109.5
H28B C28 H28C 109.5
C30 C29 C27 119.8(9)
C30 C29 H29 120.1
C27 C29 H29 120.1
C29 C30 C31 121.9(9)
C29 C30 H30 119.0
C31 C30 H30 119.0
C32 C31 C30 118.0(9)
C32 C31 H31 121.0
C30 C31 H31 121.0
C26 C32 C31 119.8(9)
C26 C32 C33 119.7(8)
C31 C32 C33 120.5(8)
C32 C33 H33A 109.5
C32 C33 H33B 109.5
H33A C33 H33B 109.5
C32 C33 H33C 109.5
H33A C33 H33C 109.5
H33B C33 H33C 109.5
N7 C34 C36 113.0(7)
N7 C34 C35 125.5(8)
C36 C34 C35 121.4(7)
C34 C35 H35A 109.5
C34 C35 H35B 109.5
H35A C35 H35B 109.5
C34 C35 H35C 109.5
H35A C35 H35C 109.5
H35B C35 H35C 109.5
N8 C36 C37 122.1(8)
N8 C36 C34 111.4(8)
C37 C36 C34 126.5(8)
C36 C37 C38 118.2(8)
C36 C37 H37 120.9
C38 C37 H37 120.9
C39 C38 C37 119.0(9)
C39 C38 H38 120.5
C37 C38 H38 120.5
C40 C39 C38 120.1(9)
C40 C39 H39 119.9
C38 C39 H39 119.9
C39 C40 N8 121.4(8)
C39 C40 C41 128.9(9)
N8 C40 C41 109.7(8)
N9 C41 C40 114.4(8)
N9 C41 C42 124.3(8)
C40 C41 C42 121.2(8)
C41 C42 H42A 109.5
C41 C42 H42B 109.5
H42A C42 H42B 109.5
C41 C42 H42C 109.5
H42A C42 H42C 109.5
H42B C42 H42C 109.5
C49 C43 C44 120.7(8)
C49 C43 N9 120.0(7)
C44 C43 N9 119.0(8)
C46 C44 C43 117.6(9)
C46 C44 C45 121.0(8)
C43 C44 C45 121.2(8)
C44 C45 H45A 109.5
C44 C45 H45B 109.5
H45A C45 H45B 109.5
C44 C45 H45C 109.5
H45A C45 H45C 109.5
H45B C45 H45C 109.5
C47 C46 C44 120.5(9)
C47 C46 H46 119.7
C44 C46 H46 119.7
C46 C47 C48 120.8(9)
C46 C47 H47 119.6
C48 C47 H47 119.6
C49 C48 C47 120.5(9)
C49 C48 H48 119.8
C47 C48 H48 119.8
C48 C49 C43 119.8(8)
C48 C49 C50 123.4(9)
C43 C49 C50 116.8(7)
C49 C50 H50A 109.5
C49 C50 H50B 109.5
H50A C50 H50B 109.5
C49 C50 H50C 109.5
H50A C50 H50C 109.5
H50B C50 H50C 109.5
F3 C51 F1 108.2(9)
F3 C51 F2 107.2(8)
F1 C51 F2 103.8(8)
F3 C51 S1 113.5(7)
F1 C51 S1 112.0(7)
F2 C51 S1 111.5(7)
C66 C60 C61 115.1(19)
C66 C60 H60 122.5
C61 C60 H60 122.5
C62 C61 C60 125.2(19)
C62 C61 H61 117.4
C60 C61 H61 117.4
C61 C62 C63 117(2)
C61 C62 H62 121.3
C63 C62 H62 121.3
C65 C63 C62 120.0(18)
C65 C63 C64 124(2)
C62 C63 C64 116(2)
C63 C64 H64A 109.5
C63 C64 H64B 109.5
H64A C64 H64B 109.5
C63 C64 H64C 109.5
H64A C64 H64C 109.5
H64B C64 H64C 109.5
C63 C65 C66 119.0(17)
C63 C65 H65 120.5
C66 C65 H65 120.5
C60 C66 C65 122.6(19)
C60 C66 H66 118.7
C65 C66 H66 118.7

loop_
_geom_bond_atom_site_label_1
_geom_bond_atom_site_label_2
_geom_bond_distance
Ir1 N2 1.858(7)
Ir1 N4 1.956(9)
Ir1 N1 1.972(7)
Ir1 N3 1.992(7)
Ir2 N8 1.867(7)
Ir2 N6 1.971(8)
Ir2 N7 1.991(7)
Ir2 N9 2.003(7)
N1 C9 1.322(11)
N1 C1 1.463(10)
N2 C11 1.378(10)
N2 C15 1.388(10)
N3 C16 1.306(11)
N3 C18 1.467(11)
N4 N5 1.204(10)
N5 N6 1.175(10)
N7 C34 1.322(9)
N7 C26 1.453(10)
N8 C36 1.342(9)
N8 C40 1.367(10)
N9 C41 1.299(10)
N9 C43 1.440(10)
F1 C51 1.331(10)
F2 C51 1.346(10)
F3 C51 1.324(10)
O1 S1 1.419(7)
O2 S1 1.422(6)
O3 S1 1.419(6)
S1 C51 1.801(10)
C1 C7 1.391(11)
C1 C2 1.399(12)
C2 C4 1.380(12)
C2 C3 1.495(11)
C3 H3A 0.9600
C3 H3B 0.9600
C3 H3C 0.9600
C4 C5 1.390(12)
C4 H4 0.9300
C5 C6 1.377(12)
C5 H5 0.9300
C6 C7 1.397(12)
C6 H6 0.9300
C7 C8 1.470(12)
C8 H8A 0.9600
C8 H8B 0.9600
C8 H8C 0.9600
C9 C11 1.469(12)
C9 C10 1.491(11)
C10 H10A 0.9600
C10 H10B 0.9600
C10 H10C 0.9600
C11 C12 1.366(12)
C12 C13 1.376(12)
C12 H12 0.9300
C13 C14 1.376(12)
C13 H13 0.9300
C14 C15 1.391(12)
C14 H14 0.9300
C15 C16 1.428(12)
C16 C17 1.511(12)
C17 H17A 0.9600
C17 H17B 0.9600
C17 H17C 0.9600
C18 C19 1.350(15)
C18 C24 1.407(15)
C19 C21 1.387(16)
C19 C20 1.530(17)
C20 H20A 0.9600
C20 H20B 0.9600
C20 H20C 0.9600
C21 C22 1.40(2)
C21 H21 0.9300
C22 C23 1.41(2)
C22 H22 0.9300
C23 C24 1.396(16)
C23 H23 0.9300
C24 C25 1.507(15)
C25 H25A 0.9600
C25 H25B 0.9600
C25 H25C 0.9600
C26 C32 1.379(11)
C26 C27 1.391(11)
C27 C29 1.375(11)
C27 C28 1.519(11)
C28 H28A 0.9600
C28 H28B 0.9600
C28 H28C 0.9600
C29 C30 1.374(12)
C29 H29 0.9300
C30 C31 1.399(12)
C30 H30 0.9300
C31 C32 1.389(11)
C31 H31 0.9300
C32 C33 1.517(11)
C33 H33A 0.9600
C33 H33B 0.9600
C33 H33C 0.9600
C34 C36 1.462(11)
C34 C35 1.499(10)
C35 H35A 0.9600
C35 H35B 0.9600
C35 H35C 0.9600
C36 C37 1.387(11)
C37 C38 1.401(11)
C37 H37 0.9300
C38 C39 1.386(11)
C38 H38 0.9300
C39 C40 1.356(11)
C39 H39 0.9300
C40 C41 1.479(11)
C41 C42 1.499(11)
C42 H42A 0.9600
C42 H42B 0.9600
C42 H42C 0.9600
C43 C49 1.386(11)
C43 C44 1.406(11)
C44 C46 1.402(12)
C44 C45 1.521(11)
C45 H45A 0.9600
C45 H45B 0.9600
C45 H45C 0.9600
C46 C47 1.368(12)
C46 H46 0.9300
C47 C48 1.372(12)
C47 H47 0.9300
C48 C49 1.365(11)
C48 H48 0.9300
C49 C50 1.551(11)
C50 H50A 0.9600
C50 H50B 0.9600
C50 H50C 0.9600
C60 C66 1.30(2)
C60 C61 1.39(2)
C60 H60 0.9300
C61 C62 1.33(2)
C61 H61 0.9300
C62 C63 1.37(2)
C62 H62 0.9300
C63 C65 1.35(2)
C63 C64 1.50(2)
C64 H64A 0.9600
C64 H64B 0.9600
C64 H64C 0.9600
C65 C66 1.41(2)
C65 H65 0.9300
C66 H66 0.9300
